data_4083760
loop_
_publ_author_name
'Mampa, Richard M.'
'Fernandes, Manuel A.'
'Carlton, Laurence'

_publ_section_title
;
 Iron-57 NMR and Structural Study of [Fe(\h5-Cp)(SnPh3)(CO)(PR3)] (PR3=
 Phosphine, Phosphite). Separation of Steric and Electronic \s and \p
 Effects
;
_journal_name_full Organometallics
_journal_page_first 140626113119005
_journal_paper_doi 10.1021/om4011593
_journal_year 2014
_chemical_formula_moiety 'C45 H41 Fe O P Sn, 2(C H2 Cl2)'
_chemical_formula_sum 'C47 H45 Cl4 Fe O P Sn'
_chemical_formula_weight 973.14
_chemical_name_systematic
;
 ?
;
_space_group_IT_number 14
_symmetry_cell_setting monoclinic
_symmetry_space_group_name_Hall '-P 2ybc'
_symmetry_space_group_name_H-M 'P 1 21/c 1'
_atom_sites_solution_hydrogens geom
_atom_sites_solution_primary direct
_atom_sites_solution_secondary difmap
_audit_creation_method SHELXL-97
_cell_angle_alpha 90.00
_cell_angle_beta 111.1140(10)
_cell_angle_gamma 90.00
_cell_formula_units_Z 4
_cell_length_a 20.6443(4)
_cell_length_b 11.0577(2)
_cell_length_c 20.4132(4)
_cell_measurement_reflns_used 8104
_cell_measurement_temperature 173(2)
_cell_measurement_theta_max 27.46
_cell_measurement_theta_min 2.41
_cell_volume 4347.05(15)
_computing_cell_refinement 'Bruker SAINT'
_computing_data_collection 'Bruker APEX2'
_computing_data_reduction 'Bruker SAINT'
_computing_molecular_graphics 'Bruker SHELXTL'
_computing_publication_material 'Bruker SHELXTL'
_computing_structure_refinement 'SHELXL-97 (Sheldrick, 1997)'
_computing_structure_solution 'SHELXS-97 (Sheldrick, 2008)'
_diffrn_ambient_temperature 173(2)
_diffrn_measured_fraction_theta_full 0.999
_diffrn_measured_fraction_theta_max 0.999
_diffrn_measurement_device_type 'Bruker APEX-II CCD'
_diffrn_measurement_method '\f and \w scans'
_diffrn_radiation_monochromator graphite
_diffrn_radiation_source 'fine-focus sealed tube'
_diffrn_radiation_type MoK\a
_diffrn_radiation_wavelength 0.71073
_diffrn_reflns_av_R_equivalents 0.0581
_diffrn_reflns_av_sigmaI/netI 0.0580
_diffrn_reflns_limit_h_max 18
_diffrn_reflns_limit_h_min -27
_diffrn_reflns_limit_k_max 14
_diffrn_reflns_limit_k_min -12
_diffrn_reflns_limit_l_max 26
_diffrn_reflns_limit_l_min -25
_diffrn_reflns_number 33542
_diffrn_reflns_theta_full 28.00
_diffrn_reflns_theta_max 28.00
_diffrn_reflns_theta_min 2.02
_diffrn_standards_number 0
_exptl_absorpt_coefficient_mu 1.226
_exptl_absorpt_correction_T_max 0.7492
_exptl_absorpt_correction_T_min 0.6398
_exptl_absorpt_correction_type integration
_exptl_absorpt_process_details
;
Face indexed absorption corrections carried out with XPREP
;
_exptl_crystal_colour orange
_exptl_crystal_density_diffrn 1.487
_exptl_crystal_density_method 'not measured'
_exptl_crystal_description block
_exptl_crystal_F_000 1976
_exptl_crystal_size_max 0.40
_exptl_crystal_size_mid 0.39
_exptl_crystal_size_min 0.25
_refine_diff_density_max 1.320
_refine_diff_density_min -1.048
_refine_diff_density_rms 0.082
_refine_ls_extinction_method none
_refine_ls_goodness_of_fit_ref 0.951
_refine_ls_hydrogen_treatment constr
_refine_ls_matrix_type full
_refine_ls_number_parameters 496
_refine_ls_number_reflns 10481
_refine_ls_number_restraints 0
_refine_ls_restrained_S_all 0.951
_refine_ls_R_factor_all 0.0483
_refine_ls_R_factor_gt 0.0343
_refine_ls_shift/su_max 0.003
_refine_ls_shift/su_mean 0.000
_refine_ls_structure_factor_coef Fsqd
_refine_ls_weighting_details 'calc w=1/[\s^2^(Fo^2^)+(0.0337P)^2^+0.0000P] where P=(Fo^2^+2Fc^2^)/3'
_refine_ls_weighting_scheme calc
_refine_ls_wR_factor_gt 0.0742
_refine_ls_wR_factor_ref 0.0788
_reflns_number_gt 8104
_reflns_number_total 10481
_reflns_threshold_expression >2sigma(I)
_cod_data_source_file om4011593_si_002.cif
_cod_data_source_block 12m_rm4_0a-cmpd6
_cod_depositor_comments
;
The following automatic conversions were performed:

'_symmetry_cell_setting' value 'Monoclinic' changed to 'monoclinic'
according to
/usr/data/users/saulius/crontab/automatic-downloads/rss-feeds/ACS/lib/dictionaries/cif_core.dic
dictionary named 'cif_core.dic' version 2.4.2 from 2011-04-26.

Automatic conversion script
Id: cif_fix_values 2281 2013-09-26 08:29:07Z andrius 
;
_cod_original_cell_volume 4347.05(14)
_cod_original_sg_symbol_H-M P2(1)/c
_cod_database_code 4083760

loop_
_symmetry_equiv_pos_as_xyz
'x, y, z'
'-x, y+1/2, -z+1/2'
'-x, -y, -z'
'x, -y-1/2, z-1/2'

loop_
_atom_site_label
_atom_site_type_symbol
_atom_site_fract_x
_atom_site_fract_y
_atom_site_fract_z
_atom_site_U_iso_or_equiv
_atom_site_adp_type
_atom_site_occupancy
_atom_site_symmetry_multiplicity
_atom_site_calc_flag
_atom_site_refinement_flags
C1 C 0.28962(13) 0.1504(2) 0.32381(15) 0.0303(6) Uani 1 1 d .
H1 H 0.2473 0.1081 0.3017 0.036 Uiso 1 1 calc R
C2 C 0.31735(13) 0.1867(2) 0.39487(14) 0.0316(6) Uani 1 1 d .
H2 H 0.2970 0.1719 0.4291 0.038 Uiso 1 1 calc R
C3 C 0.38019(13) 0.2485(2) 0.40659(14) 0.0334(6) Uani 1 1 d .
H3 H 0.4093 0.2833 0.4497 0.040 Uiso 1 1 calc R
C4 C 0.39210(13) 0.2494(2) 0.34260(14) 0.0313(6) Uani 1 1 d .
H4 H 0.4309 0.2848 0.3353 0.038 Uiso 1 1 calc R
C5 C 0.33669(13) 0.1887(2) 0.29141(15) 0.0304(6) Uani 1 1 d .
H5 H 0.3317 0.1758 0.2438 0.036 Uiso 1 1 calc R
C6 C 0.33286(12) 0.4822(2) 0.32730(13) 0.0255(5) Uani 1 1 d .
C11 C 0.29711(12) 0.4419(2) 0.14754(13) 0.0245(5) Uani 1 1 d .
C12 C 0.36940(13) 0.4389(2) 0.17853(14) 0.0315(6) Uani 1 1 d .
H12 H 0.3904 0.4138 0.2260 0.038 Uiso 1 1 calc R
C13 C 0.41107(15) 0.4718(3) 0.14122(16) 0.0418(7) Uani 1 1 d .
H13 H 0.4602 0.4684 0.1632 0.050 Uiso 1 1 calc R
C14 C 0.38156(16) 0.5092(3) 0.07248(17) 0.0455(8) Uani 1 1 d .
H14 H 0.4103 0.5319 0.0472 0.055 Uiso 1 1 calc R
C15 C 0.31030(16) 0.5138(3) 0.04037(15) 0.0404(7) Uani 1 1 d .
H15 H 0.2897 0.5394 -0.0071 0.049 Uiso 1 1 calc R
C16 C 0.26913(14) 0.4805(2) 0.07802(14) 0.0309(6) Uani 1 1 d .
H16 H 0.2201 0.4841 0.0556 0.037 Uiso 1 1 calc R
C21 C 0.15687(12) 0.5343(2) 0.17913(12) 0.0218(5) Uani 1 1 d .
C22 C 0.08634(12) 0.5196(2) 0.16654(13) 0.0269(6) Uani 1 1 d .
H22 H 0.0673 0.4404 0.1611 0.032 Uiso 1 1 calc R
C23 C 0.04327(14) 0.6187(2) 0.16184(14) 0.0332(6) Uani 1 1 d .
H23 H -0.0047 0.6068 0.1532 0.040 Uiso 1 1 calc R
C24 C 0.07032(14) 0.7342(2) 0.16970(14) 0.0347(7) Uani 1 1 d .
H24 H 0.0410 0.8018 0.1669 0.042 Uiso 1 1 calc R
C25 C 0.13991(14) 0.7517(2) 0.18162(14) 0.0318(6) Uani 1 1 d .
H25 H 0.1586 0.8312 0.1867 0.038 Uiso 1 1 calc R
C26 C 0.18249(13) 0.6519(2) 0.18612(13) 0.0262(6) Uani 1 1 d .
H26 H 0.2303 0.6644 0.1942 0.031 Uiso 1 1 calc R
C31 C 0.16655(12) 0.2503(2) 0.12587(13) 0.0241(5) Uani 1 1 d .
C32 C 0.11566(13) 0.2913(2) 0.06384(13) 0.0285(6) Uani 1 1 d .
H32 H 0.1071 0.3757 0.0573 0.034 Uiso 1 1 calc R
C33 C 0.07724(13) 0.2119(3) 0.01144(14) 0.0344(6) Uani 1 1 d .
H33 H 0.0433 0.2424 -0.0304 0.041 Uiso 1 1 calc R
C34 C 0.08828(14) 0.0895(3) 0.02011(15) 0.0366(7) Uani 1 1 d .
H34 H 0.0616 0.0349 -0.0153 0.044 Uiso 1 1 calc R
C35 C 0.13822(15) 0.0464(3) 0.08044(15) 0.0389(7) Uani 1 1 d .
H35 H 0.1464 -0.0381 0.0865 0.047 Uiso 1 1 calc R
C36 C 0.17677(15) 0.1260(2) 0.13267(15) 0.0330(6) Uani 1 1 d .
H36 H 0.2110 0.0947 0.1740 0.040 Uiso 1 1 calc R
C41 C 0.20357(12) 0.5757(2) 0.35892(13) 0.0233(5) Uani 1 1 d .
H41A H 0.2477 0.6203 0.3693 0.028 Uiso 1 1 calc R
H41B H 0.1764 0.5865 0.3083 0.028 Uiso 1 1 calc R
C42 C 0.16399(13) 0.6352(2) 0.39934(13) 0.0227(5) Uani 1 1 d .
C43 C 0.09174(13) 0.6423(2) 0.37187(14) 0.0280(6) Uani 1 1 d .
H43 H 0.0669 0.6089 0.3269 0.034 Uiso 1 1 calc R
C44 C 0.05559(14) 0.6977(2) 0.40951(15) 0.0338(6) Uani 1 1 d .
H44 H 0.0063 0.7016 0.3902 0.041 Uiso 1 1 calc R
C45 C 0.09095(14) 0.7469(2) 0.47470(15) 0.0347(7) Uani 1 1 d .
H45 H 0.0662 0.7841 0.5005 0.042 Uiso 1 1 calc R
C46 C 0.16249(14) 0.7420(2) 0.50218(14) 0.0318(6) Uani 1 1 d .
H46 H 0.1871 0.7762 0.5470 0.038 Uiso 1 1 calc R
C47 C 0.19859(13) 0.6870(2) 0.46446(13) 0.0263(6) Uani 1 1 d .
H47 H 0.2479 0.6849 0.4837 0.032 Uiso 1 1 calc R
C51 C 0.13578(12) 0.3503(2) 0.34792(13) 0.0224(5) Uani 1 1 d .
H51A H 0.1168 0.3716 0.3846 0.027 Uiso 1 1 calc R
H51B H 0.1065 0.3907 0.3040 0.027 Uiso 1 1 calc R
C52 C 0.12878(11) 0.2157(2) 0.33640(13) 0.0215(5) Uani 1 1 d .
C53 C 0.10414(12) 0.1700(2) 0.26837(13) 0.0273(6) Uani 1 1 d .
H53 H 0.0917 0.2242 0.2297 0.033 Uiso 1 1 calc R
C54 C 0.09749(14) 0.0460(2) 0.25622(15) 0.0341(6) Uani 1 1 d .
H54 H 0.0802 0.0161 0.2095 0.041 Uiso 1 1 calc R
C55 C 0.11600(14) -0.0338(2) 0.31208(16) 0.0363(7) Uani 1 1 d .
H55 H 0.1120 -0.1185 0.3039 0.044 Uiso 1 1 calc R
C56 C 0.14030(13) 0.0102(2) 0.37980(15) 0.0325(6) Uani 1 1 d .
H56 H 0.1529 -0.0442 0.4184 0.039 Uiso 1 1 calc R
C57 C 0.14634(12) 0.1339(2) 0.39168(14) 0.0261(6) Uani 1 1 d .
H57 H 0.1628 0.1633 0.4386 0.031 Uiso 1 1 calc R
C61 C 0.25182(12) 0.3977(2) 0.47042(12) 0.0233(5) Uani 1 1 d .
H61A H 0.2231 0.4538 0.4863 0.028 Uiso 1 1 calc R
H61B H 0.2402 0.3146 0.4806 0.028 Uiso 1 1 calc R
C62 C 0.32713(12) 0.4207(2) 0.51509(13) 0.0262(6) Uani 1 1 d .
C63 C 0.35972(15) 0.3435(3) 0.57068(15) 0.0398(7) Uani 1 1 d .
H63 H 0.3346 0.2775 0.5796 0.048 Uiso 1 1 calc R
C64 C 0.42782(17) 0.3609(3) 0.6132(2) 0.0618(10) Uani 1 1 d .
H64 H 0.4493 0.3072 0.6512 0.074 Uiso 1 1 calc R
C65 C 0.46488(16) 0.4553(4) 0.6010(2) 0.0614(11) Uani 1 1 d .
H65 H 0.5120 0.4671 0.6305 0.074 Uiso 1 1 calc R
C66 C 0.43407(15) 0.5325(3) 0.54624(18) 0.0487(8) Uani 1 1 d .
H66 H 0.4598 0.5978 0.5376 0.058 Uiso 1 1 calc R
C67 C 0.36510(13) 0.5157(3) 0.50316(14) 0.0337(6) Uani 1 1 d .
H67 H 0.3439 0.5698 0.4653 0.040 Uiso 1 1 calc R
O1 O 0.35674(9) 0.57730(16) 0.32633(10) 0.0360(5) Uani 1 1 d .
P1 P 0.22479(3) 0.41277(5) 0.37424(3) 0.01924(13) Uani 1 1 d .
Fe1 Fe 0.298879(17) 0.33986(3) 0.328900(18) 0.02013(8) Uani 1 1 d .
Sn1 Sn 0.228340(8) 0.383173(14) 0.201033(9) 0.02009(5) Uani 1 1 d .
C68 C 0.36671(15) 0.7823(3) 0.15759(18) 0.0571(9) Uani 1 1 d .
H68A H 0.3693 0.7952 0.1106 0.069 Uiso 1 1 calc R
H68B H 0.3471 0.7007 0.1580 0.069 Uiso 1 1 calc R
Cl1 Cl 0.31116(5) 0.88882(8) 0.17080(6) 0.0673(3) Uani 1 1 d .
Cl2 Cl 0.45015(4) 0.78746(10) 0.22029(5) 0.0678(3) Uani 1 1 d .
C69 C 0.38876(18) 0.8668(3) 0.3658(2) 0.0618(10) Uani 1 1 d .
H69A H 0.3944 0.8068 0.3323 0.074 Uiso 1 1 calc R
H69B H 0.3910 0.9483 0.3466 0.074 Uiso 1 1 calc R
Cl3 Cl 0.30693(5) 0.84756(7) 0.37137(6) 0.0632(3) Uani 1 1 d .
Cl4 Cl 0.45688(6) 0.85163(15) 0.44469(7) 0.1091(5) Uani 1 1 d .

loop_
_atom_site_aniso_label
_atom_site_aniso_U_11
_atom_site_aniso_U_22
_atom_site_aniso_U_33
_atom_site_aniso_U_23
_atom_site_aniso_U_13
_atom_site_aniso_U_12
C1 0.0308(15) 0.0196(13) 0.0368(16) 0.0037(12) 0.0079(12) 0.0045(10)
C2 0.0340(15) 0.0289(15) 0.0335(16) 0.0101(12) 0.0141(12) 0.0110(11)
C3 0.0289(15) 0.0354(16) 0.0297(15) 0.0025(13) 0.0031(12) 0.0083(12)
C4 0.0240(14) 0.0336(15) 0.0379(16) 0.0077(13) 0.0129(12) 0.0083(11)
C5 0.0352(15) 0.0249(14) 0.0310(15) 0.0019(12) 0.0117(12) 0.0111(11)
C6 0.0192(13) 0.0348(15) 0.0221(13) -0.0011(11) 0.0070(10) 0.0023(11)
C11 0.0299(14) 0.0213(13) 0.0243(13) -0.0014(11) 0.0120(11) 0.0026(10)
C12 0.0331(15) 0.0360(16) 0.0287(15) 0.0036(12) 0.0150(12) 0.0037(12)
C13 0.0351(16) 0.0480(19) 0.048(2) 0.0041(15) 0.0220(14) 0.0051(13)
C14 0.055(2) 0.0482(19) 0.049(2) 0.0062(16) 0.0377(17) 0.0022(15)
C15 0.053(2) 0.0440(18) 0.0274(16) 0.0053(14) 0.0188(14) 0.0038(14)
C16 0.0345(15) 0.0315(15) 0.0273(15) 0.0020(12) 0.0118(12) 0.0031(11)
C21 0.0265(13) 0.0220(13) 0.0167(12) 0.0005(10) 0.0074(10) 0.0046(10)
C22 0.0273(14) 0.0262(14) 0.0254(14) -0.0008(11) 0.0076(11) 0.0009(10)
C23 0.0250(14) 0.0410(17) 0.0299(15) -0.0028(13) 0.0056(11) 0.0069(12)
C24 0.0387(16) 0.0309(15) 0.0309(15) 0.0009(13) 0.0080(13) 0.0175(12)
C25 0.0460(17) 0.0214(14) 0.0285(15) 0.0032(12) 0.0141(13) 0.0047(12)
C26 0.0297(14) 0.0279(14) 0.0226(13) 0.0026(11) 0.0115(11) 0.0016(11)
C31 0.0258(13) 0.0274(14) 0.0200(13) -0.0025(11) 0.0093(10) -0.0018(10)
C32 0.0295(14) 0.0303(14) 0.0259(14) -0.0040(12) 0.0100(11) -0.0002(11)
C33 0.0288(15) 0.0499(18) 0.0235(14) -0.0043(13) 0.0081(12) -0.0028(12)
C34 0.0424(17) 0.0428(18) 0.0300(16) -0.0155(13) 0.0195(13) -0.0163(13)
C35 0.059(2) 0.0261(15) 0.0350(17) -0.0075(13) 0.0211(15) -0.0068(13)
C36 0.0440(17) 0.0275(15) 0.0265(15) 0.0003(12) 0.0113(12) 0.0023(12)
C41 0.0304(14) 0.0200(12) 0.0218(13) -0.0005(10) 0.0123(11) -0.0018(10)
C42 0.0318(14) 0.0172(12) 0.0214(13) 0.0029(10) 0.0125(11) 0.0017(10)
C43 0.0306(14) 0.0255(14) 0.0263(14) 0.0012(11) 0.0085(11) 0.0010(11)
C44 0.0316(15) 0.0346(16) 0.0387(17) 0.0038(13) 0.0168(13) 0.0067(12)
C45 0.0473(18) 0.0298(15) 0.0371(17) 0.0017(13) 0.0274(14) 0.0068(13)
C46 0.0481(18) 0.0254(14) 0.0250(14) -0.0018(12) 0.0167(13) -0.0017(12)
C47 0.0316(14) 0.0224(13) 0.0254(14) -0.0006(11) 0.0109(11) 0.0000(10)
C51 0.0209(12) 0.0242(13) 0.0213(13) -0.0002(10) 0.0066(10) -0.0007(10)
C52 0.0156(12) 0.0240(13) 0.0249(13) 0.0009(11) 0.0074(10) -0.0029(9)
C53 0.0314(14) 0.0260(14) 0.0248(14) 0.0015(11) 0.0106(11) -0.0038(11)
C54 0.0407(17) 0.0303(15) 0.0300(15) -0.0066(12) 0.0113(13) -0.0050(12)
C55 0.0394(17) 0.0224(14) 0.0474(19) -0.0042(13) 0.0160(14) -0.0037(12)
C56 0.0323(15) 0.0265(15) 0.0367(16) 0.0087(12) 0.0099(12) -0.0019(11)
C57 0.0231(13) 0.0304(15) 0.0232(13) 0.0015(11) 0.0067(10) -0.0044(10)
C61 0.0260(13) 0.0245(13) 0.0193(12) 0.0002(10) 0.0078(10) -0.0025(10)
C62 0.0258(13) 0.0303(14) 0.0212(13) -0.0072(11) 0.0067(11) -0.0008(11)
C63 0.0390(17) 0.0392(17) 0.0311(16) 0.0012(14) 0.0004(13) 0.0032(13)
C64 0.045(2) 0.060(2) 0.053(2) 0.0034(19) -0.0143(17) 0.0099(17)
C65 0.0265(17) 0.071(3) 0.066(3) -0.022(2) -0.0086(16) 0.0020(17)
C66 0.0336(17) 0.054(2) 0.058(2) -0.0192(18) 0.0160(16) -0.0128(15)
C67 0.0297(15) 0.0385(16) 0.0325(16) -0.0069(13) 0.0107(12) -0.0054(12)
O1 0.0358(11) 0.0277(10) 0.0489(13) -0.0051(9) 0.0205(10) -0.0096(8)
P1 0.0196(3) 0.0199(3) 0.0179(3) -0.0002(2) 0.0064(2) -0.0016(2)
Fe1 0.01956(18) 0.02057(18) 0.01988(18) 0.00128(15) 0.00667(14) 0.00153(13)
Sn1 0.02145(9) 0.01964(9) 0.01874(9) 0.00016(7) 0.00670(7) 0.00210(6)
C68 0.0410(19) 0.074(3) 0.052(2) -0.0056(19) 0.0116(16) 0.0018(17)
Cl1 0.0478(5) 0.0509(5) 0.0967(8) -0.0021(5) 0.0182(5) 0.0035(4)
Cl2 0.0386(5) 0.1097(8) 0.0490(5) 0.0074(5) 0.0086(4) 0.0048(5)
C69 0.064(2) 0.064(2) 0.068(3) 0.013(2) 0.036(2) 0.0001(18)
Cl3 0.0715(6) 0.0359(4) 0.1001(8) -0.0123(5) 0.0528(6) -0.0097(4)
Cl4 0.0820(8) 0.1715(14) 0.0764(9) -0.0261(9) 0.0315(7) 0.0222(8)

loop_
_atom_type_symbol
_atom_type_description
_atom_type_scat_dispersion_real
_atom_type_scat_dispersion_imag
_atom_type_scat_source
C C 0.0033 0.0016 'International Tables Vol C Tables 4.2.6.8 and 6.1.1.4'
H H 0.0000 0.0000 'International Tables Vol C Tables 4.2.6.8 and 6.1.1.4'
O O 0.0106 0.0060 'International Tables Vol C Tables 4.2.6.8 and 6.1.1.4'
P P 0.1023 0.0942 'International Tables Vol C Tables 4.2.6.8 and 6.1.1.4'
Fe Fe 0.3463 0.8444 'International Tables Vol C Tables 4.2.6.8 and 6.1.1.4'
Cl Cl 0.1484 0.1585 'International Tables Vol C Tables 4.2.6.8 and 6.1.1.4'
Sn Sn -0.6537 1.4246 'International Tables Vol C Tables 4.2.6.8 and 6.1.1.4'

loop_
_geom_angle_atom_site_label_1
_geom_angle_atom_site_label_2
_geom_angle_atom_site_label_3
_geom_angle
C2 C1 C5 107.5(2)
C2 C1 Fe1 70.73(15)
C5 C1 Fe1 70.18(15)
C2 C1 H1 126.3
C5 C1 H1 126.3
Fe1 C1 H1 124.4
C3 C2 C1 108.7(2)
C3 C2 Fe1 70.29(15)
C1 C2 Fe1 70.11(15)
C3 C2 H2 125.7
C1 C2 H2 125.7
Fe1 C2 H2 125.5
C2 C3 C4 107.6(2)
C2 C3 Fe1 70.69(15)
C4 C3 Fe1 69.98(15)
C2 C3 H3 126.2
C4 C3 H3 126.2
Fe1 C3 H3 124.7
C5 C4 C3 108.5(2)
C5 C4 Fe1 70.59(14)
C3 C4 Fe1 70.71(15)
C5 C4 H4 125.8
C3 C4 H4 125.8
Fe1 C4 H4 124.5
C4 C5 C1 107.7(2)
C4 C5 Fe1 70.16(15)
C1 C5 Fe1 70.26(14)
C4 C5 H5 126.1
C1 C5 H5 126.1
Fe1 C5 H5 125.0
O1 C6 Fe1 178.9(2)
C16 C11 C12 116.9(2)
C16 C11 Sn1 119.74(18)
C12 C11 Sn1 123.30(18)
C13 C12 C11 121.2(3)
C13 C12 H12 119.4
C11 C12 H12 119.4
C14 C13 C12 120.3(3)
C14 C13 H13 119.9
C12 C13 H13 119.9
C13 C14 C15 120.0(3)
C13 C14 H14 120.0
C15 C14 H14 120.0
C14 C15 C16 119.3(3)
C14 C15 H15 120.4
C16 C15 H15 120.4
C15 C16 C11 122.3(3)
C15 C16 H16 118.8
C11 C16 H16 118.8
C26 C21 C22 117.5(2)
C26 C21 Sn1 119.61(17)
C22 C21 Sn1 122.44(18)
C23 C22 C21 121.3(2)
C23 C22 H22 119.3
C21 C22 H22 119.3
C24 C23 C22 119.9(2)
C24 C23 H23 120.1
C22 C23 H23 120.1
C23 C24 C25 120.1(2)
C23 C24 H24 119.9
C25 C24 H24 119.9
C24 C25 C26 119.5(2)
C24 C25 H25 120.3
C26 C25 H25 120.3
C21 C26 C25 121.7(2)
C21 C26 H26 119.1
C25 C26 H26 119.1
C36 C31 C32 116.6(2)
C36 C31 Sn1 124.62(19)
C32 C31 Sn1 118.60(18)
C33 C32 C31 121.8(3)
C33 C32 H32 119.1
C31 C32 H32 119.1
C34 C33 C32 120.1(3)
C34 C33 H33 120.0
C32 C33 H33 120.0
C33 C34 C35 119.5(3)
C33 C34 H34 120.2
C35 C34 H34 120.2
C34 C35 C36 120.3(3)
C34 C35 H35 119.8
C36 C35 H35 119.8
C31 C36 C35 121.7(3)
C31 C36 H36 119.2
C35 C36 H36 119.2
C42 C41 P1 118.33(16)
C42 C41 H41A 107.7
P1 C41 H41A 107.7
C42 C41 H41B 107.7
P1 C41 H41B 107.7
H41A C41 H41B 107.1
C47 C42 C43 118.0(2)
C47 C42 C41 120.8(2)
C43 C42 C41 121.2(2)
C44 C43 C42 120.8(2)
C44 C43 H43 119.6
C42 C43 H43 119.6
C45 C44 C43 120.3(2)
C45 C44 H44 119.9
C43 C44 H44 119.9
C44 C45 C46 119.6(2)
C44 C45 H45 120.2
C46 C45 H45 120.2
C45 C46 C47 120.1(2)
C45 C46 H46 119.9
C47 C46 H46 119.9
C42 C47 C46 121.2(2)
C42 C47 H47 119.4
C46 C47 H47 119.4
C52 C51 P1 116.33(16)
C52 C51 H51A 108.2
P1 C51 H51A 108.2
C52 C51 H51B 108.2
P1 C51 H51B 108.2
H51A C51 H51B 107.4
C57 C52 C53 118.1(2)
C57 C52 C51 122.3(2)
C53 C52 C51 119.6(2)
C52 C53 C54 120.8(2)
C52 C53 H53 119.6
C54 C53 H53 119.6
C55 C54 C53 120.1(3)
C55 C54 H54 119.9
C53 C54 H54 119.9
C56 C55 C54 119.6(3)
C56 C55 H55 120.2
C54 C55 H55 120.2
C55 C56 C57 120.1(3)
C55 C56 H56 120.0
C57 C56 H56 120.0
C56 C57 C52 121.3(2)
C56 C57 H57 119.4
C52 C57 H57 119.4
C62 C61 P1 118.50(17)
C62 C61 H61A 107.7
P1 C61 H61A 107.7
C62 C61 H61B 107.7
P1 C61 H61B 107.7
H61A C61 H61B 107.1
C67 C62 C63 118.2(2)
C67 C62 C61 123.0(2)
C63 C62 C61 118.7(2)
C64 C63 C62 121.0(3)
C64 C63 H63 119.5
C62 C63 H63 119.5
C65 C64 C63 120.3(3)
C65 C64 H64 119.9
C63 C64 H64 119.9
C66 C65 C64 119.9(3)
C66 C65 H65 120.0
C64 C65 H65 120.0
C65 C66 C67 120.1(3)
C65 C66 H66 119.9
C67 C66 H66 119.9
C62 C67 C66 120.4(3)
C62 C67 H67 119.8
C66 C67 H67 119.8
C61 P1 C51 99.39(11)
C61 P1 C41 103.30(11)
C51 P1 C41 99.45(11)
C61 P1 Fe1 115.07(8)
C51 P1 Fe1 120.48(8)
C41 P1 Fe1 116.22(8)
C6 Fe1 C4 94.46(11)
C6 Fe1 C5 120.71(11)
C4 Fe1 C5 39.25(10)
C6 Fe1 C1 159.50(11)
C4 Fe1 C1 66.03(10)
C5 Fe1 C1 39.56(10)
C6 Fe1 C3 103.43(11)
C4 Fe1 C3 39.31(10)
C5 Fe1 C3 65.98(10)
C1 Fe1 C3 65.98(11)
C6 Fe1 C2 139.58(11)
C4 Fe1 C2 65.53(10)
C5 Fe1 C2 65.73(10)
C1 Fe1 C2 39.16(10)
C3 Fe1 C2 39.02(10)
C6 Fe1 P1 91.30(8)
C4 Fe1 P1 149.36(8)
C5 Fe1 P1 147.98(8)
C1 Fe1 P1 108.68(7)
C3 Fe1 P1 110.14(8)
C2 Fe1 P1 91.08(7)
C6 Fe1 Sn1 83.98(8)
C4 Fe1 Sn1 112.76(8)
C5 Fe1 Sn1 85.77(7)
C1 Fe1 Sn1 97.42(8)
C3 Fe1 Sn1 150.75(8)
C2 Fe1 Sn1 135.49(8)
P1 Fe1 Sn1 97.76(2)
C21 Sn1 C31 101.11(9)
C21 Sn1 C11 100.64(9)
C31 Sn1 C11 99.81(9)
C21 Sn1 Fe1 117.01(6)
C31 Sn1 Fe1 124.91(7)
C11 Sn1 Fe1 109.64(7)
Cl1 C68 Cl2 113.5(2)
Cl1 C68 H68A 108.9
Cl2 C68 H68A 108.9
Cl1 C68 H68B 108.9
Cl2 C68 H68B 108.9
H68A C68 H68B 107.7
Cl4 C69 Cl3 114.2(2)
Cl4 C69 H69A 108.7
Cl3 C69 H69A 108.7
Cl4 C69 H69B 108.7
Cl3 C69 H69B 108.7
H69A C69 H69B 107.6

loop_
_geom_bond_atom_site_label_1
_geom_bond_atom_site_label_2
_geom_bond_distance
C1 C2 1.412(4)
C1 C5 1.423(4)
C1 Fe1 2.103(3)
C1 H1 0.9500
C2 C3 1.408(4)
C2 Fe1 2.111(3)
C2 H2 0.9500
C3 C4 1.414(4)
C3 Fe1 2.106(3)
C3 H3 0.9500
C4 C5 1.410(4)
C4 Fe1 2.097(2)
C4 H4 0.9500
C5 Fe1 2.102(2)
C5 H5 0.9500
C6 O1 1.165(3)
C6 Fe1 1.728(3)
C11 C16 1.392(4)
C11 C12 1.396(3)
C11 Sn1 2.179(2)
C12 C13 1.387(4)
C12 H12 0.9500
C13 C14 1.377(4)
C13 H13 0.9500
C14 C15 1.379(4)
C14 H14 0.9500
C15 C16 1.385(4)
C15 H15 0.9500
C16 H16 0.9500
C21 C26 1.391(3)
C21 C22 1.394(3)
C21 Sn1 2.167(2)
C22 C23 1.392(3)
C22 H22 0.9500
C23 C24 1.380(4)
C23 H23 0.9500
C24 C25 1.382(4)
C24 H24 0.9500
C25 C26 1.393(3)
C25 H25 0.9500
C26 H26 0.9500
C31 C36 1.390(3)
C31 C32 1.398(3)
C31 Sn1 2.175(2)
C32 C33 1.390(4)
C32 H32 0.9500
C33 C34 1.374(4)
C33 H33 0.9500
C34 C35 1.375(4)
C34 H34 0.9500
C35 C36 1.391(4)
C35 H35 0.9500
C36 H36 0.9500
C41 C42 1.506(3)
C41 P1 1.853(2)
C41 H41A 0.9900
C41 H41B 0.9900
C42 C47 1.386(3)
C42 C43 1.394(3)
C43 C44 1.391(3)
C43 H43 0.9500
C44 C45 1.379(4)
C44 H44 0.9500
C45 C46 1.379(4)
C45 H45 0.9500
C46 C47 1.390(3)
C46 H46 0.9500
C47 H47 0.9500
C51 C52 1.506(3)
C51 P1 1.853(2)
C51 H51A 0.9900
C51 H51B 0.9900
C52 C57 1.388(3)
C52 C53 1.390(3)
C53 C54 1.392(4)
C53 H53 0.9500
C54 C55 1.382(4)
C54 H54 0.9500
C55 C56 1.379(4)
C55 H55 0.9500
C56 C57 1.387(3)
C56 H56 0.9500
C57 H57 0.9500
C61 C62 1.514(3)
C61 P1 1.845(2)
C61 H61A 0.9900
C61 H61B 0.9900
C62 C67 1.384(4)
C62 C63 1.385(4)
C63 C64 1.374(4)
C63 H63 0.9500
C64 C65 1.369(5)
C64 H64 0.9500
C65 C66 1.367(5)
C65 H65 0.9500
C66 C67 1.390(4)
C66 H66 0.9500
C67 H67 0.9500
P1 Fe1 2.2060(7)
Fe1 Sn1 2.5347(4)
C68 Cl1 1.732(3)
C68 Cl2 1.738(3)
C68 H68A 0.9900
C68 H68B 0.9900
C69 Cl4 1.722(4)
C69 Cl3 1.746(3)
C69 H69A 0.9900
C69 H69B 0.9900

loop_
_geom_torsion_atom_site_label_1
_geom_torsion_atom_site_label_2
_geom_torsion_atom_site_label_3
_geom_torsion_atom_site_label_4
_geom_torsion
C5 C1 C2 C3 0.9(3)
Fe1 C1 C2 C3 -59.94(18)
C5 C1 C2 Fe1 60.87(17)
C1 C2 C3 C4 -0.7(3)
Fe1 C2 C3 C4 -60.55(18)
C1 C2 C3 Fe1 59.83(18)
C2 C3 C4 C5 0.2(3)
Fe1 C3 C4 C5 -60.77(18)
C2 C3 C4 Fe1 61.00(18)
C3 C4 C5 C1 0.3(3)
Fe1 C4 C5 C1 -60.50(17)
C3 C4 C5 Fe1 60.85(18)
C2 C1 C5 C4 -0.8(3)
Fe1 C1 C5 C4 60.44(18)
C2 C1 C5 Fe1 -61.23(17)
C16 C11 C12 C13 -0.6(4)
Sn1 C11 C12 C13 176.8(2)
C11 C12 C13 C14 0.5(4)
C12 C13 C14 C15 -0.2(5)
C13 C14 C15 C16 0.0(5)
C14 C15 C16 C11 -0.2(4)
C12 C11 C16 C15 0.4(4)
Sn1 C11 C16 C15 -177.1(2)
C26 C21 C22 C23 -0.6(4)
Sn1 C21 C22 C23 171.37(19)
C21 C22 C23 C24 0.0(4)
C22 C23 C24 C25 0.6(4)
C23 C24 C25 C26 -0.5(4)
C22 C21 C26 C25 0.7(4)
Sn1 C21 C26 C25 -171.51(19)
C24 C25 C26 C21 -0.2(4)
C36 C31 C32 C33 -0.1(4)
Sn1 C31 C32 C33 175.84(18)
C31 C32 C33 C34 0.7(4)
C32 C33 C34 C35 -1.0(4)
C33 C34 C35 C36 0.7(4)
C32 C31 C36 C35 -0.1(4)
Sn1 C31 C36 C35 -175.8(2)
C34 C35 C36 C31 -0.2(4)
P1 C41 C42 C47 89.1(3)
P1 C41 C42 C43 -92.3(3)
C47 C42 C43 C44 -1.2(4)
C41 C42 C43 C44 -179.9(2)
C42 C43 C44 C45 0.2(4)
C43 C44 C45 C46 0.6(4)
C44 C45 C46 C47 -0.4(4)
C43 C42 C47 C46 1.5(4)
C41 C42 C47 C46 -179.9(2)
C45 C46 C47 C42 -0.7(4)
P1 C51 C52 C57 76.9(3)
P1 C51 C52 C53 -102.9(2)
C57 C52 C53 C54 -0.1(4)
C51 C52 C53 C54 179.7(2)
C52 C53 C54 C55 -0.6(4)
C53 C54 C55 C56 0.8(4)
C54 C55 C56 C57 -0.3(4)
C55 C56 C57 C52 -0.5(4)
C53 C52 C57 C56 0.7(3)
C51 C52 C57 C56 -179.2(2)
P1 C61 C62 C67 42.5(3)
P1 C61 C62 C63 -137.7(2)
C67 C62 C63 C64 0.3(4)
C61 C62 C63 C64 -179.5(3)
C62 C63 C64 C65 -0.2(5)
C63 C64 C65 C66 0.0(6)
C64 C65 C66 C67 0.3(5)
C63 C62 C67 C66 -0.1(4)
C61 C62 C67 C66 179.7(2)
C65 C66 C67 C62 -0.2(5)
C62 C61 P1 C51 170.71(19)
C62 C61 P1 C41 -87.2(2)
C62 C61 P1 Fe1 40.6(2)
C52 C51 P1 C61 -88.68(19)
C52 C51 P1 C41 166.02(18)
C52 C51 P1 Fe1 37.9(2)
C42 C41 P1 C61 -42.0(2)
C42 C41 P1 C51 60.1(2)
C42 C41 P1 Fe1 -168.99(16)
C5 C4 Fe1 C6 -135.56(17)
C3 C4 Fe1 C6 105.80(18)
C3 C4 Fe1 C5 -118.6(2)
C5 C4 Fe1 C1 37.87(16)
C3 C4 Fe1 C1 -80.77(18)
C5 C4 Fe1 C3 118.6(2)
C5 C4 Fe1 C2 80.98(17)
C3 C4 Fe1 C2 -37.66(16)
C5 C4 Fe1 P1 124.28(17)
C3 C4 Fe1 P1 5.6(3)
C5 C4 Fe1 Sn1 -50.23(16)
C3 C4 Fe1 Sn1 -168.87(14)
C4 C5 Fe1 C6 54.28(19)
C1 C5 Fe1 C6 172.55(16)
C1 C5 Fe1 C4 118.3(2)
C4 C5 Fe1 C1 -118.3(2)
C4 C5 Fe1 C3 -37.49(16)
C1 C5 Fe1 C3 80.77(17)
C4 C5 Fe1 C2 -80.43(17)
C1 C5 Fe1 C2 37.84(15)
C4 C5 Fe1 P1 -127.41(16)
C1 C5 Fe1 P1 -9.1(2)
C4 C5 Fe1 Sn1 134.71(15)
C1 C5 Fe1 Sn1 -107.03(15)
C2 C1 Fe1 C6 99.1(3)
C5 C1 Fe1 C6 -18.6(4)
C2 C1 Fe1 C4 80.10(16)
C5 C1 Fe1 C4 -37.58(15)
C2 C1 Fe1 C5 117.7(2)
C2 C1 Fe1 C3 36.89(15)
C5 C1 Fe1 C3 -80.79(17)
C5 C1 Fe1 C2 -117.7(2)
C2 C1 Fe1 P1 -67.42(15)
C5 C1 Fe1 P1 174.90(14)
C2 C1 Fe1 Sn1 -168.25(13)
C5 C1 Fe1 Sn1 74.08(15)
C2 C3 Fe1 C6 161.56(16)
C4 C3 Fe1 C6 -80.49(18)
C2 C3 Fe1 C4 -118.0(2)
C2 C3 Fe1 C5 -80.51(17)
C4 C3 Fe1 C5 37.44(16)
C2 C3 Fe1 C1 -37.02(15)
C4 C3 Fe1 C1 80.93(17)
C4 C3 Fe1 C2 118.0(2)
C2 C3 Fe1 P1 65.11(16)
C4 C3 Fe1 P1 -176.94(14)
C2 C3 Fe1 Sn1 -96.6(2)
C4 C3 Fe1 Sn1 21.4(3)
C3 C2 Fe1 C6 -28.3(2)
C1 C2 Fe1 C6 -147.76(17)
C3 C2 Fe1 C4 37.94(16)
C1 C2 Fe1 C4 -81.50(16)
C3 C2 Fe1 C5 81.22(17)
C1 C2 Fe1 C5 -38.22(15)
C3 C2 Fe1 C1 119.4(2)
C1 C2 Fe1 C3 -119.4(2)
C3 C2 Fe1 P1 -121.59(15)
C1 C2 Fe1 P1 118.97(14)
C3 C2 Fe1 Sn1 136.18(14)
C1 C2 Fe1 Sn1 16.74(19)
C61 P1 Fe1 C6 -97.85(12)
C51 P1 Fe1 C6 143.19(12)
C41 P1 Fe1 C6 23.04(12)
C61 P1 Fe1 C4 3.17(18)
C51 P1 Fe1 C4 -115.80(18)
C41 P1 Fe1 C4 124.05(18)
C61 P1 Fe1 C5 83.61(17)
C51 P1 Fe1 C5 -35.36(18)
C41 P1 Fe1 C5 -155.51(17)
C61 P1 Fe1 C1 77.48(12)
C51 P1 Fe1 C1 -41.49(12)
C41 P1 Fe1 C1 -161.64(12)
C61 P1 Fe1 C3 6.97(12)
C51 P1 Fe1 C3 -111.99(12)
C41 P1 Fe1 C3 127.86(12)
C61 P1 Fe1 C2 41.80(12)
C51 P1 Fe1 C2 -77.16(12)
C41 P1 Fe1 C2 162.69(12)
C61 P1 Fe1 Sn1 178.06(9)
C51 P1 Fe1 Sn1 59.10(9)
C41 P1 Fe1 Sn1 -61.05(9)
C26 C21 Sn1 C31 -146.70(19)
C22 C21 Sn1 C31 41.5(2)
C26 C21 Sn1 C11 -44.4(2)
C22 C21 Sn1 C11 143.8(2)
C26 C21 Sn1 Fe1 74.30(19)
C22 C21 Sn1 Fe1 -97.54(19)
C36 C31 Sn1 C21 -156.7(2)
C32 C31 Sn1 C21 27.7(2)
C36 C31 Sn1 C11 100.3(2)
C32 C31 Sn1 C11 -75.3(2)
C36 C31 Sn1 Fe1 -22.1(2)
C32 C31 Sn1 Fe1 162.24(15)
C16 C11 Sn1 C21 -50.8(2)
C12 C11 Sn1 C21 131.9(2)
C16 C11 Sn1 C31 52.6(2)
C12 C11 Sn1 C31 -124.8(2)
C16 C11 Sn1 Fe1 -174.67(18)
C12 C11 Sn1 Fe1 8.0(2)
C6 Fe1 Sn1 C21 -62.59(11)
C4 Fe1 Sn1 C21 -154.92(11)
C5 Fe1 Sn1 C21 175.89(10)
C1 Fe1 Sn1 C21 138.01(10)
C3 Fe1 Sn1 C21 -169.41(17)
C2 Fe1 Sn1 C21 127.44(12)
P1 Fe1 Sn1 C21 27.90(7)
C6 Fe1 Sn1 C31 169.12(11)
C4 Fe1 Sn1 C31 76.79(11)
C5 Fe1 Sn1 C31 47.61(11)
C1 Fe1 Sn1 C31 9.72(10)
C3 Fe1 Sn1 C31 62.30(18)
C2 Fe1 Sn1 C31 -0.85(13)
P1 Fe1 Sn1 C31 -100.38(8)
C6 Fe1 Sn1 C11 51.11(10)
C4 Fe1 Sn1 C11 -41.22(10)
C5 Fe1 Sn1 C11 -70.40(10)
C1 Fe1 Sn1 C11 -108.29(10)
C3 Fe1 Sn1 C11 -55.71(17)
C2 Fe1 Sn1 C11 -118.86(12)
P1 Fe1 Sn1 C11 141.60(7)
